data_1505331
loop_
_publ_author_name
'Antoline, Jennifer E.'
'Hsung, Richard P.'
'Huang, Jian'
'Song, Zhenlei'
'Li, Gang'

_publ_section_title
;
 Highly stereoselective [4 + 3] cycloadditions of nitrogen-stabilized
 oxyallyl cations with pyrroles: an approach to parvineostemonine.
;
_journal_issue 7
_journal_name_full 'Organic letters'
_journal_page_first 1275
_journal_page_last 1278
_journal_paper_doi 10.1021/ol070103n
_journal_volume 9
_journal_year 2007
_chemical_absolute_configuration rm
_chemical_formula_moiety 'C25 H26 N2 O3'
_chemical_formula_sum 'C25 H26 N2 O3'
_chemical_formula_weight 402.48
_chemical_name_common 06266a
_chemical_name_systematic
; 
 ? 
;
_space_group_IT_number 4
_symmetry_cell_setting monoclinic
_symmetry_space_group_name_Hall 'P 2yb'
_symmetry_space_group_name_H-M 'P 1 21 1'
_atom_sites_solution_hydrogens geom
_atom_sites_solution_primary direct
_atom_sites_solution_secondary difmap
_audit_creation_method SHELXL-97
_cell_angle_alpha 90.00
_cell_angle_beta 111.723(2)
_cell_angle_gamma 90.00
_cell_formula_units_Z 6
_cell_length_a 21.557(3)
_cell_length_b 6.5449(8)
_cell_length_c 24.219(3)
_cell_measurement_reflns_used 2581
_cell_measurement_temperature 173(2)
_cell_measurement_theta_max 23.17
_cell_measurement_theta_min 2.52
_cell_volume 3174.4(7)
_computing_cell_refinement 'Bruker SMART'
_computing_data_collection 'Bruker SMART'
_computing_data_reduction 'Bruker SAINT'
_computing_molecular_graphics 'Bruker SHELXTL'
_computing_publication_material 'Bruker SHELXTL'
_computing_structure_refinement 'Bruker SHELXTL'
_computing_structure_solution 'SIR-2002, '
_diffrn_ambient_temperature 173(2)
_diffrn_measured_fraction_theta_full 0.988
_diffrn_measured_fraction_theta_max 0.988
_diffrn_measurement_device_type 'CCD area detector'
_diffrn_measurement_method 'phi and omega scans'
_diffrn_radiation_monochromator graphite
_diffrn_radiation_source 'sealed tube'
_diffrn_radiation_type MoK\a
_diffrn_radiation_wavelength 0.71073
_diffrn_reflns_av_R_equivalents 0.0495
_diffrn_reflns_av_sigmaI/netI 0.0547
_diffrn_reflns_limit_h_max 23
_diffrn_reflns_limit_h_min -25
_diffrn_reflns_limit_k_max 7
_diffrn_reflns_limit_k_min 0
_diffrn_reflns_limit_l_max 28
_diffrn_reflns_limit_l_min 0
_diffrn_reflns_number 17358
_diffrn_reflns_theta_full 25.04
_diffrn_reflns_theta_max 25.04
_diffrn_reflns_theta_min 1.59
_exptl_absorpt_coefficient_mu 0.083
_exptl_absorpt_correction_T_max 0.9958
_exptl_absorpt_correction_T_min 0.9596
_exptl_absorpt_correction_type multi-scan
_exptl_absorpt_process_details 'SADABS (Sheldrick, 2003)'
_exptl_crystal_colour Colorless
_exptl_crystal_density_diffrn 1.263
_exptl_crystal_density_method 'not measured'
_exptl_crystal_description Needle
_exptl_crystal_F_000 1284
_exptl_crystal_size_max 0.50
_exptl_crystal_size_mid 0.08
_exptl_crystal_size_min 0.05
_refine_diff_density_max 0.547
_refine_diff_density_min -0.278
_refine_diff_density_rms 0.047
_refine_ls_abs_structure_details 'Flack H D (1983), Acta Cryst. A39, 876-881'
_refine_ls_abs_structure_Flack 0.6(16)
_refine_ls_extinction_method none
_refine_ls_goodness_of_fit_ref 1.035
_refine_ls_hydrogen_treatment constr
_refine_ls_matrix_type full
_refine_ls_number_parameters 814
_refine_ls_number_reflns 6086
_refine_ls_number_restraints 1
_refine_ls_restrained_S_all 1.035
_refine_ls_R_factor_all 0.0865
_refine_ls_R_factor_gt 0.0482
_refine_ls_shift/su_max 0.001
_refine_ls_shift/su_mean 0.000
_refine_ls_structure_factor_coef Fsqd
_refine_ls_weighting_details 'calc w=1/[\s^2^(Fo^2^)+(0.0751P)^2^+0.8176P] where P=(Fo^2^+2Fc^2^)/3'
_refine_ls_weighting_scheme calc
_refine_ls_wR_factor_gt 0.1156
_refine_ls_wR_factor_ref 0.1386
_reflns_number_gt 4348
_reflns_number_total 6086
_reflns_threshold_expression >2sigma(I)
_cod_data_source_file ol070103nsi20070114_040224.cif
_cod_data_source_block 06266a
_cod_depositor_comments
;
The following automatic conversions were performed:

'_symmetry_cell_setting' value 'Monoclinic' changed to 'monoclinic'
according to /home/saulius/struct/CIF-dictionaries/cif_core.dic
dictionary named 'cif_core.dic' version 2.4.1 from
2010-06-29.

'_exptl_absorpt_correction_type' value 'Multi-scan'
changed to 'multi-scan' according to
/home/saulius/struct/CIF-dictionaries/cif_core.dic dictionary named
'cif_core.dic' version 2.4.1 from 2010-06-29.

Automatic conversion script
Id: cif_fix_values 1715 2011-07-08 13:25:40Z adriana 
;
_cod_original_cell_volume 3174.3(6)
_cod_original_sg_symbol_H-M P2(1)
_cod_database_code 1505331

loop_
_symmetry_equiv_pos_as_xyz
'x, y, z'
'-x, y+1/2, -z'

loop_
_atom_site_label
_atom_site_type_symbol
_atom_site_fract_x
_atom_site_fract_y
_atom_site_fract_z
_atom_site_U_iso_or_equiv
_atom_site_adp_type
_atom_site_occupancy
_atom_site_symmetry_multiplicity
_atom_site_calc_flag
_atom_site_refinement_flags
O1A O 0.85196(15) 0.3542(5) 0.28654(14) 0.0329(8) Uani 1 1 d .
O2A O 0.89814(17) 0.5843(6) 0.24416(15) 0.0411(9) Uani 1 1 d .
O3A O 0.90955(16) 0.1181(6) 0.14539(15) 0.0430(9) Uani 1 1 d .
H3AA H 0.8746 0.1520 0.1506 0.064 Uiso 1 1 calc R
N1A N 0.93541(18) 0.2514(6) 0.26059(16) 0.0300(9) Uani 1 1 d .
N2A N 1.09612(19) 0.1935(8) 0.23739(17) 0.0441(12) Uani 1 1 d .
C1A C 0.8968(2) 0.4122(8) 0.2614(2) 0.0327(12) Uani 1 1 d .
C2A C 0.8536(2) 0.1329(8) 0.2912(2) 0.0307(11) Uani 1 1 d .
H2AA H 0.8207 0.0753 0.2535 0.037 Uiso 1 1 calc R
C3A C 0.9248(2) 0.0792(7) 0.29458(19) 0.0274(10) Uani 1 1 d .
H3AB H 0.9247 -0.0528 0.2738 0.033 Uiso 1 1 calc R
C4A C 0.8345(2) 0.0637(8) 0.34182(19) 0.0292(11) Uani 1 1 d .
C5A C 0.8404(2) 0.1905(8) 0.3890(2) 0.0349(12) Uani 1 1 d .
H5AA H 0.8566 0.3259 0.3898 0.042 Uiso 1 1 calc R
C6A C 0.8226(3) 0.1210(10) 0.4354(2) 0.0441(14) Uani 1 1 d .
H6AA H 0.8260 0.2096 0.4674 0.053 Uiso 1 1 calc R
C7A C 0.8003(3) -0.0748(10) 0.4349(2) 0.0492(15) Uani 1 1 d .
H7AA H 0.7881 -0.1217 0.4665 0.059 Uiso 1 1 calc R
C8A C 0.7955(2) -0.2057(9) 0.3882(2) 0.0446(14) Uani 1 1 d .
H8AA H 0.7806 -0.3424 0.3882 0.054 Uiso 1 1 calc R
C9A C 0.8125(2) -0.1349(9) 0.3416(2) 0.0374(12) Uani 1 1 d .
H9AA H 0.8090 -0.2232 0.3094 0.045 Uiso 1 1 calc R
C10A C 0.9747(2) 0.0724(8) 0.3580(2) 0.0291(11) Uani 1 1 d .
C11A C 1.0074(2) 0.2447(8) 0.3878(2) 0.0349(12) Uani 1 1 d .
H11A H 1.0012 0.3712 0.3672 0.042 Uiso 1 1 calc R
C12A C 1.0489(3) 0.2361(10) 0.4471(2) 0.0504(15) Uani 1 1 d .
H12A H 1.0716 0.3551 0.4670 0.061 Uiso 1 1 calc R
C13A C 1.0570(3) 0.0516(11) 0.4770(2) 0.0498(15) Uani 1 1 d .
H13A H 1.0847 0.0449 0.5179 0.060 Uiso 1 1 calc R
C14A C 1.0259(3) -0.1188(11) 0.4485(2) 0.0489(15) Uani 1 1 d .
H14A H 1.0324 -0.2448 0.4694 0.059 Uiso 1 1 calc R
C15A C 0.9844(2) -0.1103(8) 0.3885(2) 0.0363(12) Uani 1 1 d .
H15A H 0.9627 -0.2306 0.3687 0.044 Uiso 1 1 calc R
C16A C 0.9886(2) 0.2751(8) 0.23650(19) 0.0311(11) Uani 1 1 d .
H16A H 1.0084 0.4138 0.2487 0.037 Uiso 1 1 calc R
C17A C 1.0460(2) 0.1208(9) 0.2612(2) 0.0434(14) Uani 1 1 d .
H17A H 1.0642 0.1175 0.3056 0.052 Uiso 1 1 calc R
C18A C 1.0694(3) 0.1053(9) 0.1773(2) 0.0471(14) Uani 1 1 d .
H18A H 1.1044 0.0911 0.1596 0.057 Uiso 1 1 calc R
C19A C 1.0123(2) 0.2468(10) 0.1405(2) 0.0455(14) Uani 1 1 d .
H19A H 0.9910 0.1899 0.0999 0.055 Uiso 1 1 calc R
H19B H 1.0309 0.3823 0.1370 0.055 Uiso 1 1 calc R
C20A C 0.9587(2) 0.2737(8) 0.16816(19) 0.0341(12) Uani 1 1 d .
H20A H 0.9364 0.4085 0.1547 0.041 Uiso 1 1 calc R
C21A C 1.0280(3) -0.0900(10) 0.2348(3) 0.0635(19) Uani 1 1 d .
H21A H 1.0096 -0.1971 0.2504 0.076 Uiso 1 1 calc R
C22A C 1.0422(3) -0.1000(11) 0.1868(3) 0.0662(19) Uani 1 1 d .
H22A H 1.0364 -0.2166 0.1620 0.079 Uiso 1 1 calc R
C23A C 1.1637(3) 0.1169(13) 0.2726(3) 0.070(2) Uani 1 1 d .
H23A H 1.1654 -0.0323 0.2666 0.084 Uiso 1 1 calc R
H23B H 1.1735 0.1414 0.3153 0.084 Uiso 1 1 calc R
C24A C 1.2150(3) 0.2198(15) 0.2550(3) 0.078(2) Uani 1 1 d .
H24A H 1.2145 0.3649 0.2539 0.094 Uiso 1 1 calc R
C25A C 1.2605(3) 0.128(2) 0.2410(3) 0.107(3) Uani 1 1 d .
H25A H 1.2628 -0.0169 0.2415 0.128 Uiso 1 1 calc R
H25B H 1.2915 0.2058 0.2303 0.128 Uiso 1 1 calc R
O1B O 0.72791(16) 0.4869(5) 0.16876(13) 0.0329(8) Uani 1 1 d .
O2B O 0.78631(15) 0.2481(5) 0.14321(14) 0.0348(8) Uani 1 1 d .
O3B O 0.81507(18) 0.9015(5) 0.04564(15) 0.0408(9) Uani 1 1 d .
H3BA H 0.8401 0.9992 0.0627 0.061 Uiso 1 1 calc R
N1B N 0.76839(17) 0.5696(6) 0.10005(15) 0.0287(9) Uani 1 1 d .
N2B N 0.8188(2) 0.3720(6) -0.02169(17) 0.0352(10) Uani 1 1 d .
C1B C 0.7637(2) 0.4212(8) 0.1369(2) 0.0310(11) Uani 1 1 d .
C2B C 0.7182(2) 0.7060(8) 0.1607(2) 0.0328(11) Uani 1 1 d .
H2BA H 0.7551 0.7768 0.1930 0.039 Uiso 1 1 calc R
C3B C 0.7264(2) 0.7469(7) 0.10096(19) 0.0291(10) Uani 1 1 d .
H3BB H 0.7521 0.8761 0.1037 0.035 Uiso 1 1 calc R
C4B C 0.6529(2) 0.7665(8) 0.16508(19) 0.0307(11) Uani 1 1 d .
C5B C 0.6023(2) 0.6270(8) 0.1569(2) 0.0348(12) Uani 1 1 d .
H5BA H 0.6090 0.4889 0.1484 0.042 Uiso 1 1 calc R
C6B C 0.5423(3) 0.6826(9) 0.1607(2) 0.0413(13) Uani 1 1 d .
H6BA H 0.5082 0.5842 0.1553 0.050 Uiso 1 1 calc R
C7B C 0.5328(3) 0.8847(10) 0.1727(2) 0.0446(14) Uani 1 1 d .
H7BA H 0.4917 0.9255 0.1754 0.053 Uiso 1 1 calc R
C8B C 0.5824(3) 1.0268(9) 0.1807(2) 0.0456(14) Uani 1 1 d .
H8BA H 0.5754 1.1653 0.1886 0.055 Uiso 1 1 calc R
C9B C 0.6427(3) 0.9679(8) 0.1772(2) 0.0376(12) Uani 1 1 d .
H9BA H 0.6770 1.0660 0.1831 0.045 Uiso 1 1 calc R
C10B C 0.6613(2) 0.7567(8) 0.04795(19) 0.0305(11) Uani 1 1 d .
C11B C 0.6216(2) 0.5862(8) 0.0264(2) 0.0346(12) Uani 1 1 d .
H11B H 0.6361 0.4566 0.0442 0.042 Uiso 1 1 calc R
C12B C 0.5612(2) 0.6024(9) -0.0206(2) 0.0410(13) Uani 1 1 d .
H12B H 0.5344 0.4847 -0.0354 0.049 Uiso 1 1 calc R
C13B C 0.5402(3) 0.7912(10) -0.0458(2) 0.0489(15) Uani 1 1 d .
H13B H 0.4983 0.8045 -0.0777 0.059 Uiso 1 1 calc R
C14B C 0.5799(3) 0.9601(10) -0.0249(2) 0.0529(16) Uani 1 1 d .
H14B H 0.5656 1.0891 -0.0431 0.063 Uiso 1 1 calc R
C15B C 0.6395(3) 0.9451(8) 0.0217(2) 0.0411(13) Uani 1 1 d .
H15B H 0.6661 1.0635 0.0361 0.049 Uiso 1 1 calc R
C16B C 0.8063(2) 0.5340(7) 0.06185(19) 0.0276(10) Uani 1 1 d .
H16B H 0.8378 0.4208 0.0818 0.033 Uiso 1 1 calc R
C17B C 0.7659(2) 0.4509(8) -0.00135(19) 0.0305(11) Uani 1 1 d .
H17B H 0.7340 0.3410 -0.0006 0.037 Uiso 1 1 calc R
C18B C 0.8397(2) 0.5654(8) -0.0414(2) 0.0375(12) Uani 1 1 d .
H18B H 0.8624 0.5405 -0.0701 0.045 Uiso 1 1 calc R
C19B C 0.8864(2) 0.6688(9) 0.0156(2) 0.0407(13) Uani 1 1 d .
H19C H 0.9028 0.7989 0.0050 0.049 Uiso 1 1 calc R
H19D H 0.9256 0.5796 0.0349 0.049 Uiso 1 1 calc R
C20B C 0.8521(2) 0.7135(8) 0.0604(2) 0.0339(11) Uani 1 1 d .
H20B H 0.8875 0.7282 0.1009 0.041 Uiso 1 1 calc R
C21B C 0.7321(3) 0.6145(8) -0.04660(19) 0.0362(12) Uani 1 1 d .
H21B H 0.6877 0.6622 -0.0564 0.043 Uiso 1 1 calc R
C22B C 0.7745(3) 0.6797(8) -0.0701(2) 0.0386(13) Uani 1 1 d .
H22B H 0.7657 0.7813 -0.1001 0.046 Uiso 1 1 calc R
C23B C 0.7915(3) 0.2264(8) -0.0703(2) 0.0458(14) Uani 1 1 d .
H23C H 0.7557 0.2932 -0.1037 0.055 Uiso 1 1 calc R
H23D H 0.7715 0.1098 -0.0567 0.055 Uiso 1 1 calc R
C24B C 0.8442(3) 0.1496(8) -0.0910(3) 0.0533(16) Uani 1 1 d .
H24B H 0.8871 0.1143 -0.0631 0.064 Uiso 1 1 calc R
C25B C 0.8306(4) 0.1310(14) -0.1488(4) 0.094(3) Uani 1 1 d .
H25C H 0.7877 0.1665 -0.1765 0.112 Uiso 1 1 calc R
H25D H 0.8639 0.0822 -0.1625 0.112 Uiso 1 1 calc R
O1C O 0.46734(16) 0.0492(5) 0.35300(14) 0.0358(8) Uani 1 1 d .
O2C O 0.52250(19) -0.1949(5) 0.41729(16) 0.0448(9) Uani 1 1 d .
O3C O 0.54936(17) 0.0211(6) 0.53694(16) 0.0435(9) Uani 1 1 d .
H3CA H 0.5483 0.1434 0.5470 0.065 Uiso 1 1 calc R
N1C N 0.55709(18) 0.1427(6) 0.43017(16) 0.0288(9) Uani 1 1 d .
N2C N 0.71997(19) 0.2575(7) 0.54871(17) 0.0407(11) Uani 1 1 d .
C1C C 0.5178(3) -0.0176(8) 0.4027(2) 0.0362(12) Uani 1 1 d .
C2C C 0.4682(2) 0.2685(7) 0.3527(2) 0.0317(11) Uani 1 1 d .
H2CA H 0.4395 0.3181 0.3742 0.038 Uiso 1 1 calc R
C3C C 0.5418(2) 0.3205(7) 0.39109(19) 0.0269(10) Uani 1 1 d .
H3CB H 0.5435 0.4470 0.4148 0.032 Uiso 1 1 calc R
C4C C 0.4404(2) 0.3515(8) 0.2906(2) 0.0316(11) Uani 1 1 d .
C5C C 0.4386(2) 0.2336(9) 0.2423(2) 0.0399(12) Uani 1 1 d .
H5CA H 0.4565 0.0991 0.2483 0.048 Uiso 1 1 calc R
C6C C 0.4108(3) 0.3120(9) 0.1854(2) 0.0443(14) Uani 1 1 d .
H6CA H 0.4094 0.2300 0.1526 0.053 Uiso 1 1 calc R
C7C C 0.3851(3) 0.5077(10) 0.1755(3) 0.0508(16) Uani 1 1 d .
H7CA H 0.3660 0.5606 0.1362 0.061 Uiso 1 1 calc R
C8C C 0.3877(3) 0.6242(10) 0.2235(3) 0.0511(15) Uani 1 1 d .
H8CA H 0.3703 0.7593 0.2173 0.061 Uiso 1 1 calc R
C9C C 0.4154(2) 0.5473(9) 0.2810(2) 0.0409(13) Uani 1 1 d .
H9CA H 0.4171 0.6302 0.3137 0.049 Uiso 1 1 calc R
C10C C 0.5883(2) 0.3436(7) 0.35715(19) 0.0256(10) Uani 1 1 d .
C11C C 0.6231(2) 0.1815(8) 0.34606(19) 0.0304(11) Uani 1 1 d .
H11C H 0.6174 0.0481 0.3589 0.036 Uiso 1 1 calc R
C12C C 0.6660(2) 0.2120(9) 0.3164(2) 0.0358(12) Uani 1 1 d .
H12C H 0.6899 0.0994 0.3093 0.043 Uiso 1 1 calc R
C13C C 0.6746(2) 0.4021(9) 0.2970(2) 0.0353(12) Uani 1 1 d .
H13C H 0.7045 0.4213 0.2768 0.042 Uiso 1 1 calc R
C14C C 0.6399(2) 0.5658(9) 0.3068(2) 0.0383(12) Uani 1 1 d .
H14C H 0.6453 0.6977 0.2928 0.046 Uiso 1 1 calc R
C15C C 0.5970(2) 0.5378(8) 0.3372(2) 0.0333(11) Uani 1 1 d .
H15C H 0.5736 0.6512 0.3445 0.040 Uiso 1 1 calc R
C16C C 0.6197(2) 0.1119(7) 0.4804(2) 0.0328(11) Uani 1 1 d .
H16C H 0.6497 0.0325 0.4653 0.039 Uiso 1 1 calc R
C17C C 0.6548(2) 0.3161(8) 0.5039(2) 0.0375(12) Uani 1 1 d .
H17C H 0.6593 0.4030 0.4716 0.045 Uiso 1 1 calc R
C18C C 0.7028(2) 0.2140(9) 0.6006(2) 0.0403(13) Uani 1 1 d .
H18C H 0.7419 0.2247 0.6390 0.048 Uiso 1 1 calc R
C19C C 0.6720(3) 0.0002(9) 0.5896(2) 0.0453(14) Uani 1 1 d .
H19E H 0.6583 -0.0370 0.6231 0.054 Uiso 1 1 calc R
H19F H 0.7064 -0.0989 0.5889 0.054 Uiso 1 1 calc R
C20C C 0.6105(3) -0.0179(8) 0.5305(2) 0.0412(13) Uani 1 1 d .
H20C H 0.6088 -0.1636 0.5176 0.049 Uiso 1 1 calc R
C21C C 0.6192(3) 0.4271(8) 0.5393(2) 0.0408(13) Uani 1 1 d .
H21C H 0.5832 0.5209 0.5241 0.049 Uiso 1 1 calc R
C22C C 0.6484(3) 0.3663(9) 0.5959(2) 0.0420(13) Uani 1 1 d .
H22D H 0.6368 0.4119 0.6280 0.050 Uiso 1 1 calc R
C23C C 0.7698(3) 0.4181(10) 0.5601(2) 0.0458(14) Uani 1 1 d .
H23E H 0.7587 0.5301 0.5823 0.055 Uiso 1 1 calc R
H23F H 0.7685 0.4743 0.5217 0.055 Uiso 1 1 calc R
C24C C 0.8385(3) 0.3440(11) 0.5947(2) 0.0524(16) Uani 1 1 d .
H24C H 0.8730 0.4435 0.6066 0.063 Uiso 1 1 calc R
C25C C 0.8561(3) 0.1524(13) 0.6104(3) 0.071(2) Uani 1 1 d .
H25E H 0.8233 0.0475 0.5995 0.085 Uiso 1 1 calc R
H25F H 0.9015 0.1199 0.6326 0.085 Uiso 1 1 calc R

loop_
_atom_site_aniso_label
_atom_site_aniso_U_11
_atom_site_aniso_U_22
_atom_site_aniso_U_33
_atom_site_aniso_U_23
_atom_site_aniso_U_13
_atom_site_aniso_U_12
O1A 0.0323(18) 0.032(2) 0.0350(19) 0.0026(15) 0.0135(16) 0.0066(15)
O2A 0.045(2) 0.032(2) 0.046(2) 0.0067(18) 0.0163(17) 0.0059(17)
O3A 0.0368(19) 0.049(2) 0.046(2) -0.0139(18) 0.0182(16) -0.0036(18)
N1A 0.029(2) 0.030(2) 0.033(2) 0.0059(19) 0.0134(17) 0.0061(19)
N2A 0.029(2) 0.067(3) 0.039(2) 0.015(2) 0.0157(19) 0.006(2)
C1A 0.033(3) 0.035(3) 0.028(3) -0.004(2) 0.009(2) 0.001(2)
C2A 0.026(2) 0.034(3) 0.029(3) -0.006(2) 0.007(2) -0.001(2)
C3A 0.026(2) 0.026(3) 0.032(2) -0.001(2) 0.012(2) -0.001(2)
C4A 0.018(2) 0.035(3) 0.032(3) 0.002(2) 0.0058(19) 0.005(2)
C5A 0.029(3) 0.041(3) 0.032(3) -0.001(2) 0.009(2) -0.002(2)
C6A 0.042(3) 0.058(4) 0.032(3) -0.002(3) 0.014(2) 0.003(3)
C7A 0.037(3) 0.070(4) 0.043(3) 0.008(3) 0.017(3) -0.001(3)
C8A 0.029(3) 0.049(4) 0.052(3) 0.009(3) 0.011(2) -0.001(3)
C9A 0.030(3) 0.044(3) 0.037(3) 0.002(2) 0.011(2) 0.003(2)
C10A 0.020(2) 0.037(3) 0.035(3) 0.000(2) 0.016(2) 0.001(2)
C11A 0.031(3) 0.039(3) 0.032(3) 0.000(2) 0.009(2) 0.003(2)
C12A 0.044(3) 0.063(4) 0.037(3) -0.011(3) 0.006(3) 0.004(3)
C13A 0.043(3) 0.070(4) 0.032(3) 0.007(3) 0.008(2) 0.012(3)
C14A 0.040(3) 0.065(4) 0.042(3) 0.023(3) 0.016(3) 0.011(3)
C15A 0.027(3) 0.036(3) 0.046(3) 0.009(3) 0.015(2) 0.001(2)
C16A 0.027(2) 0.031(3) 0.036(3) 0.003(2) 0.014(2) -0.005(2)
C17A 0.035(3) 0.055(4) 0.046(3) 0.024(3) 0.021(2) 0.013(3)
C18A 0.039(3) 0.060(4) 0.054(3) 0.001(3) 0.031(3) 0.000(3)
C19A 0.039(3) 0.066(4) 0.034(3) 0.004(3) 0.016(2) -0.005(3)
C20A 0.030(3) 0.040(3) 0.031(3) 0.004(2) 0.010(2) 0.003(2)
C21A 0.056(4) 0.044(4) 0.114(6) 0.032(4) 0.058(4) 0.024(3)
C22A 0.054(4) 0.048(4) 0.115(6) -0.012(4) 0.053(4) 0.003(3)
C23A 0.032(3) 0.119(6) 0.059(4) 0.033(4) 0.019(3) 0.015(4)
C24A 0.044(4) 0.127(7) 0.064(4) 0.021(5) 0.020(3) 0.002(4)
C25A 0.049(4) 0.188(11) 0.093(5) 0.011(7) 0.039(4) -0.010(6)
O1B 0.0382(19) 0.0358(19) 0.0282(17) 0.0076(15) 0.0165(15) 0.0079(16)
O2B 0.0343(18) 0.031(2) 0.0406(19) 0.0072(16) 0.0152(15) 0.0049(17)
O3B 0.056(2) 0.0284(19) 0.039(2) -0.0045(16) 0.0180(17) -0.0093(18)
N1B 0.029(2) 0.030(2) 0.027(2) 0.0054(18) 0.0102(17) 0.0028(18)
N2B 0.044(2) 0.029(2) 0.040(2) 0.0009(19) 0.024(2) -0.004(2)
C1B 0.024(2) 0.039(3) 0.030(3) 0.000(2) 0.009(2) -0.003(2)
C2B 0.031(3) 0.034(3) 0.031(3) -0.005(2) 0.009(2) -0.003(2)
C3B 0.031(2) 0.025(3) 0.032(3) 0.000(2) 0.013(2) 0.002(2)
C4B 0.033(3) 0.037(3) 0.020(2) -0.001(2) 0.0074(19) 0.000(2)
C5B 0.035(3) 0.034(3) 0.034(3) -0.001(2) 0.012(2) 0.000(2)
C6B 0.038(3) 0.051(4) 0.035(3) -0.011(3) 0.014(2) -0.003(3)
C7B 0.035(3) 0.064(4) 0.035(3) -0.004(3) 0.013(2) 0.010(3)
C8B 0.048(3) 0.043(3) 0.042(3) -0.006(3) 0.012(3) 0.014(3)
C9B 0.040(3) 0.038(3) 0.032(3) -0.006(2) 0.011(2) -0.004(2)
C10B 0.036(3) 0.032(3) 0.026(2) -0.002(2) 0.015(2) 0.005(2)
C11B 0.035(3) 0.037(3) 0.031(3) 0.002(2) 0.010(2) 0.003(2)
C12B 0.039(3) 0.049(4) 0.033(3) -0.005(3) 0.011(2) -0.002(3)
C13B 0.044(3) 0.059(4) 0.038(3) 0.003(3) 0.008(3) 0.011(3)
C14B 0.065(4) 0.045(4) 0.041(3) 0.015(3) 0.011(3) 0.023(3)
C15B 0.053(3) 0.031(3) 0.035(3) 0.003(2) 0.012(3) 0.006(3)
C16B 0.032(3) 0.030(3) 0.022(2) 0.003(2) 0.012(2) 0.005(2)
C17B 0.030(3) 0.032(3) 0.029(3) -0.004(2) 0.012(2) -0.006(2)
C18B 0.046(3) 0.037(3) 0.037(3) -0.001(2) 0.024(2) -0.007(3)
C19B 0.043(3) 0.043(3) 0.040(3) -0.004(2) 0.020(2) -0.014(3)
C20B 0.039(3) 0.034(3) 0.028(3) 0.002(2) 0.011(2) -0.007(2)
C21B 0.044(3) 0.037(3) 0.025(2) -0.002(2) 0.010(2) 0.005(3)
C22B 0.056(3) 0.030(3) 0.026(3) -0.001(2) 0.011(2) -0.001(3)
C23B 0.077(4) 0.025(3) 0.047(3) -0.004(3) 0.036(3) -0.001(3)
C24B 0.094(5) 0.032(3) 0.054(4) 0.000(3) 0.051(3) 0.002(3)
C25B 0.095(6) 0.085(6) 0.122(7) -0.012(6) 0.064(5) -0.007(5)
O1C 0.0412(19) 0.034(2) 0.0365(19) -0.0063(16) 0.0194(16) -0.0095(17)
O2C 0.069(3) 0.024(2) 0.052(2) -0.0004(17) 0.034(2) -0.0058(18)
O3C 0.049(2) 0.039(2) 0.052(2) 0.0003(19) 0.0291(18) -0.0043(18)
N1C 0.029(2) 0.030(2) 0.029(2) -0.0018(18) 0.0131(17) -0.0054(18)
N2C 0.029(2) 0.056(3) 0.042(2) 0.000(2) 0.0172(19) -0.004(2)
C1C 0.040(3) 0.035(3) 0.044(3) -0.007(3) 0.027(3) -0.004(3)
C2C 0.030(3) 0.031(3) 0.038(3) -0.007(2) 0.018(2) -0.004(2)
C3C 0.031(3) 0.023(2) 0.029(2) -0.002(2) 0.014(2) -0.001(2)
C4C 0.020(2) 0.044(3) 0.032(3) -0.006(2) 0.011(2) -0.002(2)
C5C 0.037(3) 0.046(3) 0.039(3) -0.009(3) 0.017(2) 0.003(3)
C6C 0.038(3) 0.059(4) 0.033(3) -0.010(3) 0.010(2) 0.001(3)
C7C 0.035(3) 0.074(5) 0.042(3) 0.002(3) 0.012(3) 0.001(3)
C8C 0.043(3) 0.047(4) 0.061(4) 0.008(3) 0.016(3) 0.006(3)
C9C 0.039(3) 0.048(3) 0.038(3) -0.006(3) 0.017(2) 0.003(3)
C10C 0.023(2) 0.027(3) 0.028(2) -0.002(2) 0.010(2) -0.003(2)
C11C 0.029(3) 0.030(3) 0.031(3) 0.001(2) 0.010(2) -0.001(2)
C12C 0.032(3) 0.047(3) 0.032(3) 0.000(2) 0.017(2) 0.005(3)
C13C 0.024(2) 0.053(3) 0.030(3) 0.003(2) 0.012(2) -0.001(3)
C14C 0.039(3) 0.040(3) 0.036(3) 0.006(2) 0.014(2) -0.010(3)
C15C 0.032(3) 0.031(3) 0.037(3) -0.003(2) 0.013(2) -0.003(2)
C16C 0.038(3) 0.023(3) 0.040(3) 0.003(2) 0.018(2) 0.002(2)
C17C 0.044(3) 0.040(3) 0.030(3) 0.002(2) 0.015(2) -0.003(2)
C18C 0.040(3) 0.052(3) 0.031(3) 0.003(3) 0.016(2) 0.011(3)
C19C 0.054(3) 0.039(3) 0.046(3) 0.013(3) 0.023(3) 0.006(3)
C20C 0.046(3) 0.031(3) 0.053(3) 0.006(3) 0.027(3) 0.004(2)
C21C 0.046(3) 0.031(3) 0.048(3) -0.001(3) 0.020(3) 0.002(3)
C22C 0.041(3) 0.055(4) 0.035(3) -0.008(3) 0.020(2) -0.005(3)
C23C 0.046(3) 0.057(4) 0.039(3) -0.011(3) 0.021(3) -0.015(3)
C24C 0.040(3) 0.071(5) 0.049(3) -0.014(3) 0.020(3) -0.004(3)
C25C 0.037(3) 0.093(6) 0.078(5) -0.015(4) 0.016(3) 0.009(4)

loop_
_atom_type_symbol
_atom_type_description
_atom_type_scat_dispersion_real
_atom_type_scat_dispersion_imag
_atom_type_scat_source
C C 0.0033 0.0016 'International Tables Vol C Tables 4.2.6.8 and 6.1.1.4'
H H 0.0000 0.0000 'International Tables Vol C Tables 4.2.6.8 and 6.1.1.4'
N N 0.0061 0.0033 'International Tables Vol C Tables 4.2.6.8 and 6.1.1.4'
O O 0.0106 0.0060 'International Tables Vol C Tables 4.2.6.8 and 6.1.1.4'

loop_
_geom_angle_atom_site_label_1
_geom_angle_atom_site_label_2
_geom_angle_atom_site_label_3
_geom_angle
C1A O1A C2A 108.1(4)
C20A O3A H3AA 109.5
C1A N1A C3A 111.6(4)
C1A N1A C16A 119.9(4)
C3A N1A C16A 127.6(4)
C18A N2A C23A 112.3(5)
C18A N2A C17A 100.6(4)
C23A N2A C17A 111.9(4)
O2A C1A N1A 129.2(5)
O2A C1A O1A 121.5(4)
N1A C1A O1A 109.3(4)
O1A C2A C4A 111.1(4)
O1A C2A C3A 103.0(4)
C4A C2A C3A 117.1(4)
O1A C2A H2AA 108.4
C4A C2A H2AA 108.4
C3A C2A H2AA 108.4
N1A C3A C10A 113.1(4)
N1A C3A C2A 98.9(3)
C10A C3A C2A 112.3(3)
N1A C3A H3AB 110.7
C10A C3A H3AB 110.7
C2A C3A H3AB 110.7
C5A C4A C9A 119.7(4)
C5A C4A C2A 121.7(4)
C9A C4A C2A 118.5(4)
C4A C5A C6A 120.2(5)
C4A C5A H5AA 119.9
C6A C5A H5AA 119.9
C7A C6A C5A 120.0(5)
C7A C6A H6AA 120.0
C5A C6A H6AA 120.0
C6A C7A C8A 120.3(5)
C6A C7A H7AA 119.8
C8A C7A H7AA 119.8
C7A C8A C9A 119.5(5)
C7A C8A H8AA 120.3
C9A C8A H8AA 120.3
C4A C9A C8A 120.2(5)
C4A C9A H9AA 119.9
C8A C9A H9AA 119.9
C15A C10A C11A 118.6(4)
C15A C10A C3A 118.6(4)
C11A C10A C3A 122.6(4)
C10A C11A C12A 121.2(5)
C10A C11A H11A 119.4
C12A C11A H11A 119.4
C11A C12A C13A 119.1(6)
C11A C12A H12A 120.5
C13A C12A H12A 120.5
C14A C13A C12A 120.6(5)
C14A C13A H13A 119.7
C12A C13A H13A 119.7
C13A C14A C15A 120.3(6)
C13A C14A H14A 119.9
C15A C14A H14A 119.9
C10A C15A C14A 120.2(5)
C10A C15A H15A 119.9
C14A C15A H15A 119.9
N1A C16A C17A 114.1(4)
N1A C16A C20A 110.3(3)
C17A C16A C20A 111.8(4)
N1A C16A H16A 106.7
C17A C16A H16A 106.7
C20A C16A H16A 106.7
N2A C17A C21A 103.8(5)
N2A C17A C16A 103.7(4)
C21A C17A C16A 113.2(4)
N2A C17A H17A 111.9
C21A C17A H17A 111.9
C16A C17A H17A 111.9
N2A C18A C22A 103.2(5)
N2A C18A C19A 105.9(4)
C22A C18A C19A 110.5(4)
N2A C18A H18A 112.2
C22A C18A H18A 112.2
C19A C18A H18A 112.2
C18A C19A C20A 112.6(4)
C18A C19A H19A 109.1
C20A C19A H19A 109.1
C18A C19A H19B 109.1
C20A C19A H19B 109.1
H19A C19A H19B 107.8
O3A C20A C16A 112.1(4)
O3A C20A C19A 108.6(4)
C16A C20A C19A 112.6(4)
O3A C20A H20A 107.8
C16A C20A H20A 107.8
C19A C20A H20A 107.8
C22A C21A C17A 108.3(6)
C22A C21A H21A 125.9
C17A C21A H21A 125.9
C21A C22A C18A 108.7(6)
C21A C22A H22A 125.6
C18A C22A H22A 125.6
N2A C23A C24A 111.1(5)
N2A C23A H23A 109.4
C24A C23A H23A 109.4
N2A C23A H23B 109.4
C24A C23A H23B 109.4
H23A C23A H23B 108.0
C25A C24A C23A 125.5(9)
C25A C24A H24A 117.3
C23A C24A H24A 117.3
C24A C25A H25A 120.0
C24A C25A H25B 120.0
H25A C25A H25B 120.0
C1B O1B C2B 108.9(4)
C20B O3B H3BA 109.5
C1B N1B C16B 120.0(4)
C1B N1B C3B 111.1(3)
C16B N1B C3B 128.6(4)
C23B N2B C18B 112.3(4)
C23B N2B C17B 111.2(4)
C18B N2B C17B 99.9(4)
O2B C1B N1B 129.0(4)
O2B C1B O1B 120.7(4)
N1B C1B O1B 110.3(4)
O1B C2B C4B 110.1(4)
O1B C2B C3B 103.6(4)
C4B C2B C3B 117.1(4)
O1B C2B H2BA 108.6
C4B C2B H2BA 108.6
C3B C2B H2BA 108.6
N1B C3B C10B 113.7(4)
N1B C3B C2B 99.3(4)
C10B C3B C2B 114.2(4)
N1B C3B H3BB 109.7
C10B C3B H3BB 109.7
C2B C3B H3BB 109.7
C5B C4B C9B 118.8(5)
C5B C4B C2B 121.8(4)
C9B C4B C2B 119.4(4)
C4B C5B C6B 121.8(5)
C4B C5B H5BA 119.1
C6B C5B H5BA 119.1
C5B C6B C7B 118.7(5)
C5B C6B H6BA 120.6
C7B C6B H6BA 120.6
C8B C7B C6B 120.5(5)
C8B C7B H7BA 119.8
C6B C7B H7BA 119.8
C7B C8B C9B 120.0(5)
C7B C8B H8BA 120.0
C9B C8B H8BA 120.0
C4B C9B C8B 120.1(5)
C4B C9B H9BA 119.9
C8B C9B H9BA 119.9
C11B C10B C15B 119.1(4)
C11B C10B C3B 122.4(4)
C15B C10B C3B 118.5(4)
C12B C11B C10B 120.7(5)
C12B C11B H11B 119.6
C10B C11B H11B 119.6
C13B C12B C11B 119.3(5)
C13B C12B H12B 120.3
C11B C12B H12B 120.3
C14B C13B C12B 120.0(5)
C14B C13B H13B 120.0
C12B C13B H13B 120.0
C15B C14B C13B 121.0(5)
C15B C14B H14B 119.5
C13B C14B H14B 119.5
C14B C15B C10B 119.9(5)
C14B C15B H15B 120.0
C10B C15B H15B 120.0
N1B C16B C20B 113.9(4)
N1B C16B C17B 116.0(4)
C20B C16B C17B 112.0(4)
N1B C16B H16B 104.5
C20B C16B H16B 104.5
C17B C16B H16B 104.5
N2B C17B C21B 103.2(4)
N2B C17B C16B 103.1(3)
C21B C17B C16B 114.2(4)
N2B C17B H17B 111.9
C21B C17B H17B 111.9
C16B C17B H17B 111.9
N2B C18B C22B 103.1(4)
N2B C18B C19B 105.3(4)
C22B C18B C19B 112.6(4)
N2B C18B H18B 111.8
C22B C18B H18B 111.8
C19B C18B H18B 111.8
C18B C19B C20B 112.9(4)
C18B C19B H19C 109.0
C20B C19B H19C 109.0
C18B C19B H19D 109.0
C20B C19B H19D 109.0
H19C C19B H19D 107.8
O3B C20B C16B 110.9(4)
O3B C20B C19B 110.6(4)
C16B C20B C19B 110.3(4)
O3B C20B H20B 108.3
C16B C20B H20B 108.3
C19B C20B H20B 108.3
C22B C21B C17B 108.6(4)
C22B C21B H21B 125.7
C17B C21B H21B 125.7
C21B C22B C18B 108.5(4)
C21B C22B H22B 125.8
C18B C22B H22B 125.8
N2B C23B C24B 111.2(5)
N2B C23B H23C 109.4
C24B C23B H23C 109.4
N2B C23B H23D 109.4
C24B C23B H23D 109.4
H23C C23B H23D 108.0
C25B C24B C23B 119.3(6)
C25B C24B H24B 120.3
C23B C24B H24B 120.3
C24B C25B H25C 120.0
C24B C25B H25D 120.0
H25C C25B H25D 120.0
C1C O1C C2C 108.5(4)
C20C O3C H3CA 109.5
C1C N1C C16C 121.3(4)
C1C N1C C3C 110.4(4)
C16C N1C C3C 124.6(4)
C23C N2C C18C 112.4(4)
C23C N2C C17C 112.8(4)
C18C N2C C17C 102.0(4)
O2C C1C N1C 129.0(5)
O2C C1C O1C 121.4(5)
N1C C1C O1C 109.6(4)
O1C C2C C4C 111.5(4)
O1C C2C C3C 103.3(4)
C4C C2C C3C 117.5(4)
O1C C2C H2CA 108.1
C4C C2C H2CA 108.1
C3C C2C H2CA 108.1
N1C C3C C10C 113.2(4)
N1C C3C C2C 98.5(3)
C10C C3C C2C 115.5(4)
N1C C3C H3CB 109.7
C10C C3C H3CB 109.7
C2C C3C H3CB 109.7
C9C C4C C5C 119.2(5)
C9C C4C C2C 119.5(4)
C5C C4C C2C 121.3(5)
C6C C5C C4C 119.9(5)
C6C C5C H5CA 120.0
C4C C5C H5CA 120.0
C5C C6C C7C 121.1(5)
C5C C6C H6CA 119.4
C7C C6C H6CA 119.4
C8C C7C C6C 118.6(6)
C8C C7C H7CA 120.7
C6C C7C H7CA 120.7
C7C C8C C9C 121.0(6)
C7C C8C H8CA 119.5
C9C C8C H8CA 119.5
C4C C9C C8C 120.1(5)
C4C C9C H9CA 119.9
C8C C9C H9CA 119.9
C11C C10C C15C 118.7(4)
C11C C10C C3C 122.8(4)
C15C C10C C3C 118.4(4)
C12C C11C C10C 120.4(5)
C12C C11C H11C 119.8
C10C C11C H11C 119.8
C13C C12C C11C 120.8(5)
C13C C12C H12C 119.6
C11C C12C H12C 119.6
C12C C13C C14C 119.9(4)
C12C C13C H13C 120.1
C14C C13C H13C 120.1
C13C C14C C15C 119.9(5)
C13C C14C H14C 120.0
C15C C14C H14C 120.0
C14C C15C C10C 120.2(5)
C14C C15C H15C 119.9
C10C C15C H15C 119.9
N1C C16C C17C 111.4(4)
N1C C16C C20C 112.5(4)
C17C C16C C20C 112.1(4)
N1C C16C H16C 106.8
C17C C16C H16C 106.8
C20C C16C H16C 106.8
N2C C17C C21C 104.5(4)
N2C C17C C16C 104.5(4)
C21C C17C C16C 109.7(4)
N2C C17C H17C 112.5
C21C C17C H17C 112.5
C16C C17C H17C 112.5
N2C C18C C22C 104.0(4)
N2C C18C C19C 105.0(4)
C22C C18C C19C 108.5(4)
N2C C18C H18C 112.9
C22C C18C H18C 112.9
C19C C18C H18C 112.9
C18C C19C C20C 113.4(4)
C18C C19C H19E 108.9
C20C C19C H19E 108.9
C18C C19C H19F 108.9
C20C C19C H19F 108.9
H19E C19C H19F 107.7
O3C C20C C16C 112.5(4)
O3C C20C C19C 113.5(4)
C16C C20C C19C 111.5(4)
O3C C20C H20C 106.2
C16C C20C H20C 106.2
C19C C20C H20C 106.2
C22C C21C C17C 106.8(5)
C22C C21C H21C 126.6
C17C C21C H21C 126.6
C21C C22C C18C 109.4(4)
C21C C22C H22D 125.3
C18C C22C H22D 125.3
N2C C23C C24C 112.5(5)
N2C C23C H23E 109.1
C24C C23C H23E 109.1
N2C C23C H23F 109.1
C24C C23C H23F 109.1
H23E C23C H23F 107.8
C25C C24C C23C 126.2(6)
C25C C24C H24C 116.9
C23C C24C H24C 116.9
C24C C25C H25E 120.0
C24C C25C H25F 120.0
H25E C25C H25F 120.0

loop_
_geom_bond_atom_site_label_1
_geom_bond_atom_site_label_2
_geom_bond_distance
O1A C1A 1.374(6)
O1A C2A 1.452(6)
O2A C1A 1.205(6)
O3A C20A 1.425(6)
O3A H3AA 0.8400
N1A C1A 1.346(6)
N1A C3A 1.463(6)
N1A C16A 1.475(5)
N2A C18A 1.471(7)
N2A C23A 1.476(7)
N2A C17A 1.479(6)
C2A C4A 1.500(6)
C2A C3A 1.548(6)
C2A H2AA 1.0000
C3A C10A 1.514(6)
C3A H3AB 1.0000
C4A C5A 1.380(7)
C4A C9A 1.383(7)
C5A C6A 1.390(7)
C5A H5AA 0.9500
C6A C7A 1.367(9)
C6A H6AA 0.9500
C7A C8A 1.391(8)
C7A H7AA 0.9500
C8A C9A 1.390(7)
C8A H8AA 0.9500
C9A H9AA 0.9500
C10A C15A 1.381(7)
C10A C11A 1.383(7)
C11A C12A 1.384(7)
C11A H11A 0.9500
C12A C13A 1.386(9)
C12A H12A 0.9500
C13A C14A 1.351(9)
C13A H13A 0.9500
C14A C15A 1.398(7)
C14A H14A 0.9500
C15A H15A 0.9500
C16A C17A 1.536(7)
C16A C20A 1.538(6)
C16A H16A 1.0000
C17A C21A 1.509(9)
C17A H17A 1.0000
C18A C22A 1.518(9)
C18A C19A 1.535(7)
C18A H18A 1.0000
C19A C20A 1.545(6)
C19A H19A 0.9900
C19A H19B 0.9900
C20A H20A 1.0000
C21A C22A 1.309(8)
C21A H21A 0.9500
C22A H22A 0.9500
C23A C24A 1.487(9)
C23A H23A 0.9900
C23A H23B 0.9900
C24A C25A 1.297(10)
C24A H24A 0.9500
C25A H25A 0.9500
C25A H25B 0.9500
O1B C1B 1.349(5)
O1B C2B 1.452(6)
O2B C1B 1.220(6)
O3B C20B 1.437(6)
O3B H3BA 0.8400
N1B C1B 1.347(6)
N1B C16B 1.462(5)
N1B C3B 1.477(6)
N2B C23B 1.458(6)
N2B C18B 1.481(6)
N2B C17B 1.492(6)
C2B C4B 1.503(7)
C2B C3B 1.546(6)
C2B H2BA 1.0000
C3B C10B 1.512(6)
C3B H3BB 1.0000
C4B C5B 1.378(7)
C4B C9B 1.385(7)
C5B C6B 1.380(7)
C5B H5BA 0.9500
C6B C7B 1.385(8)
C6B H6BA 0.9500
C7B C8B 1.375(8)
C7B H7BA 0.9500
C8B C9B 1.388(7)
C8B H8BA 0.9500
C9B H9BA 0.9500
C10B C11B 1.386(7)
C10B C15B 1.387(7)
C11B C12B 1.380(7)
C11B H11B 0.9500
C12B C13B 1.378(8)
C12B H12B 0.9500
C13B C14B 1.375(8)
C13B H13B 0.9500
C14B C15B 1.364(7)
C14B H14B 0.9500
C15B H15B 0.9500
C16B C20B 1.543(7)
C16B C17B 1.553(6)
C16B H16B 1.0000
C17B C21B 1.513(7)
C17B H17B 1.0000
C18B C22B 1.517(7)
C18B C19B 1.532(7)
C18B H18B 1.0000
C19B C20B 1.552(7)
C19B H19C 0.9900
C19B H19D 0.9900
C20B H20B 1.0000
C21B C22B 1.314(7)
C21B H21B 0.9500
C22B H22B 0.9500
C23B C24B 1.490(8)
C23B H23C 0.9900
C23B H23D 0.9900
C24B C25B 1.324(9)
C24B H24B 0.9500
C25B H25C 0.9500
C25B H25D 0.9500
O1C C1C 1.361(6)
O1C C2C 1.435(6)
O2C C1C 1.207(6)
O3C C20C 1.407(6)
O3C H3CA 0.8400
N1C C1C 1.358(6)
N1C C16C 1.459(6)
N1C C3C 1.459(6)
N2C C23C 1.455(7)
N2C C18C 1.465(6)
N2C C17C 1.473(6)
C2C C4C 1.501(7)
C2C C3C 1.551(6)
C2C H2CA 1.0000
C3C C10C 1.521(6)
C3C H3CB 1.0000
C4C C9C 1.377(7)
C4C C5C 1.390(7)
C5C C6C 1.381(7)
C5C H5CA 0.9500
C6C C7C 1.381(8)
C6C H6CA 0.9500
C7C C8C 1.374(8)
C7C H7CA 0.9500
C8C C9C 1.390(7)
C8C H8CA 0.9500
C9C H9CA 0.9500
C10C C11C 1.381(6)
C10C C15C 1.397(7)
C11C C12C 1.382(6)
C11C H11C 0.9500
C12C C13C 1.366(8)
C12C H12C 0.9500
C13C C14C 1.377(7)
C13C H13C 0.9500
C14C C15C 1.392(7)
C14C H14C 0.9500
C15C H15C 0.9500
C16C C17C 1.538(7)
C16C C20C 1.551(7)
C16C H16C 1.0000
C17C C21C 1.531(7)
C17C H17C 1.0000
C18C C22C 1.510(7)
C18C C19C 1.529(8)
C18C H18C 1.0000
C19C C20C 1.555(8)
C19C H19E 0.9900
C19C H19F 0.9900
C20C H20C 1.0000
C21C C22C 1.339(7)
C21C H21C 0.9500
C22C H22D 0.9500
C23C C24C 1.486(8)
C23C H23E 0.9900
C23C H23F 0.9900
C24C C25C 1.325(10)
C24C H24C 0.9500
C25C H25E 0.9500
C25C H25F 0.9500

loop_
_geom_hbond_atom_site_label_D
_geom_hbond_atom_site_label_H
_geom_hbond_atom_site_label_A
_geom_hbond_distance_DH
_geom_hbond_distance_HA
_geom_hbond_distance_DA
_geom_hbond_angle_DHA
_geom_hbond_site_symmetry_A
O3A H3AA O2B 0.84 1.95 2.771(4) 166.5 .
O3B H3BA O3A 0.84 2.15 2.890(5) 146.3 1_565
O3C H3CA O2C 0.84 2.27 2.890(5) 130.5 2_656

loop_
_geom_torsion_atom_site_label_1
_geom_torsion_atom_site_label_2
_geom_torsion_atom_site_label_3
_geom_torsion_atom_site_label_4
_geom_torsion
C3A N1A C1A O2A 170.6(5)
C16A N1A C1A O2A 0.6(7)
C3A N1A C1A O1A -9.0(5)
C16A N1A C1A O1A -179.0(4)
C2A O1A C1A O2A 168.5(4)
C2A O1A C1A N1A -11.9(5)
C1A O1A C2A C4A 152.3(3)
C1A O1A C2A C3A 26.2(5)
C1A N1A C3A C10A -95.1(4)
C16A N1A C3A C10A 74.0(5)
C1A N1A C3A C2A 23.9(5)
C16A N1A C3A C2A -167.1(4)
O1A C2A C3A N1A -28.9(4)
C4A C2A C3A N1A -151.1(4)
O1A C2A C3A C10A 90.7(4)
C4A C2A C3A C10A -31.5(6)
O1A C2A C4A C5A -22.7(6)
C3A C2A C4A C5A 95.1(5)
O1A C2A C4A C9A 159.4(4)
C3A C2A C4A C9A -82.7(5)
C9A C4A C5A C6A -1.8(7)
C2A C4A C5A C6A -179.6(4)
C4A C5A C6A C7A 1.2(7)
C5A C6A C7A C8A 0.2(8)
C6A C7A C8A C9A -1.0(8)
C5A C4A C9A C8A 1.0(7)
C2A C4A C9A C8A 178.9(4)
C7A C8A C9A C4A 0.4(7)
N1A C3A C10A C15A -159.6(4)
C2A C3A C10A C15A 89.5(5)
N1A C3A C10A C11A 25.2(6)
C2A C3A C10A C11A -85.7(5)
C15A C10A C11A C12A -0.1(7)
C3A C10A C11A C12A 175.1(4)
C10A C11A C12A C13A -0.9(7)
C11A C12A C13A C14A 1.4(8)
C12A C13A C14A C15A -0.9(8)
C11A C10A C15A C14A 0.5(7)
C3A C10A C15A C14A -174.8(4)
C13A C14A C15A C10A -0.1(7)
C1A N1A C16A C17A 155.1(4)
C3A N1A C16A C17A -13.1(6)
C1A N1A C16A C20A -78.1(5)
C3A N1A C16A C20A 113.7(5)
C18A N2A C17A C21A 36.6(5)
C23A N2A C17A C21A -82.9(6)
C18A N2A C17A C16A -81.9(5)
C23A N2A C17A C16A 158.6(5)
N1A C16A C17A N2A -172.3(4)
C20A C16A C17A N2A 61.6(5)
N1A C16A C17A C21A 75.9(5)
C20A C16A C17A C21A -50.2(6)
C23A N2A C18A C22A 82.3(5)
C17A N2A C18A C22A -36.9(5)
C23A N2A C18A C19A -161.6(5)
C17A N2A C18A C19A 79.3(5)
N2A C18A C19A C20A -55.9(6)
C22A C18A C19A C20A 55.3(6)
N1A C16A C20A O3A -43.7(5)
C17A C16A C20A O3A 84.5(4)
N1A C16A C20A C19A -166.5(4)
C17A C16A C20A C19A -38.4(6)
C18A C19A C20A O3A -89.5(5)
C18A C19A C20A C16A 35.2(6)
N2A C17A C21A C22A -22.9(6)
C16A C17A C21A C22A 88.9(6)
C17A C21A C22A C18A -1.0(7)
N2A C18A C22A C21A 24.6(6)
C19A C18A C22A C21A -88.2(7)
C18A N2A C23A C24A 77.8(7)
C17A N2A C23A C24A -169.9(6)
N2A C23A C24A C25A -128.8(7)
C16B N1B C1B O2B -1.8(7)
C3B N1B C1B O2B 172.6(4)
C16B N1B C1B O1B 178.7(4)
C3B N1B C1B O1B -6.8(5)
C2B O1B C1B O2B 169.5(4)
C2B O1B C1B N1B -11.0(5)
C1B O1B C2B C4B 149.1(4)
C1B O1B C2B C3B 23.1(4)
C1B N1B C3B C10B -101.8(4)
C16B N1B C3B C10B 72.0(6)
C1B N1B C3B C2B 20.0(5)
C16B N1B C3B C2B -166.2(4)
O1B C2B C3B N1B -24.7(4)
C4B C2B C3B N1B -146.1(4)
O1B C2B C3B C10B 96.6(5)
C4B C2B C3B C10B -24.8(6)
O1B C2B C4B C5B -20.4(6)
C3B C2B C4B C5B 97.5(5)
O1B C2B C4B C9B 160.1(4)
C3B C2B C4B C9B -82.0(6)
C9B C4B C5B C6B -0.3(7)
C2B C4B C5B C6B -179.8(4)
C4B C5B C6B C7B 0.5(7)
C5B C6B C7B C8B -0.1(8)
C6B C7B C8B C9B -0.4(8)
C5B C4B C9B C8B -0.2(7)
C2B C4B C9B C8B 179.3(4)
C7B C8B C9B C4B 0.6(8)
N1B C3B C10B C11B 44.0(6)
C2B C3B C10B C11B -69.0(6)
N1B C3B C10B C15B -138.7(4)
C2B C3B C10B C15B 108.2(5)
C15B C10B C11B C12B 0.2(7)
C3B C10B C11B C12B 177.4(4)
C10B C11B C12B C13B -0.6(7)
C11B C12B C13B C14B 1.3(8)
C12B C13B C14B C15B -1.5(9)
C13B C14B C15B C10B 1.0(9)
C11B C10B C15B C14B -0.3(7)
C3B C10B C15B C14B -177.7(4)
C1B N1B C16B C20B -135.7(4)
C3B N1B C16B C20B 51.0(6)
C1B N1B C16B C17B 92.1(5)
C3B N1B C16B C17B -81.3(6)
C23B N2B C17B C21B -80.7(4)
C18B N2B C17B C21B 38.0(4)
C23B N2B C17B C16B 160.1(4)
C18B N2B C17B C16B -81.1(4)
N1B C16B C17B N2B -163.4(4)
C20B C16B C17B N2B 63.5(5)
N1B C16B C17B C21B 85.4(5)
C20B C16B C17B C21B -47.7(5)
C23B N2B C18B C22B 79.6(5)
C17B N2B C18B C22B -38.4(4)
C23B N2B C18B C19B -162.2(4)
C17B N2B C18B C19B 79.8(4)
N2B C18B C19B C20B -59.7(5)
C22B C18B C19B C20B 52.0(6)
N1B C16B C20B O3B -53.2(5)
C17B C16B C20B O3B 80.9(5)
N1B C16B C20B C19B -176.1(4)
C17B C16B C20B C19B -42.0(5)
C18B C19B C20B O3B -83.2(5)
C18B C19B C20B C16B 39.9(6)
N2B C17B C21B C22B -24.1(5)
C16B C17B C21B C22B 87.1(5)
C17B C21B C22B C18B -0.7(5)
N2B C18B C22B C21B 25.5(5)
C19B C18B C22B C21B -87.5(5)
C18B N2B C23B C24B 68.3(5)
C17B N2B C23B C24B 179.3(4)
N2B C23B C24B C25B -137.6(6)
C16C N1C C1C O2C 8.9(8)
C3C N1C C1C O2C 168.1(5)
C16C N1C C1C O1C -172.3(4)
C3C N1C C1C O1C -13.0(5)
C2C O1C C1C O2C 170.3(4)
C2C O1C C1C N1C -8.6(5)
C1C O1C C2C C4C 151.9(3)
C1C O1C C2C C3C 24.9(4)
C1C N1C C3C C10C -96.0(5)
C16C N1C C3C C10C 62.4(5)
C1C N1C C3C C2C 26.5(4)
C16C N1C C3C C2C -175.1(4)
O1C C2C C3C N1C -29.9(4)
C4C C2C C3C N1C -153.0(4)
O1C C2C C3C C10C 91.0(4)
C4C C2C C3C C10C -32.1(6)
O1C C2C C4C C9C 157.2(4)
C3C C2C C4C C9C -84.0(5)
O1C C2C C4C C5C -22.0(6)
C3C C2C C4C C5C 96.9(5)
C9C C4C C5C C6C -1.2(7)
C2C C4C C5C C6C 178.0(4)
C4C C5C C6C C7C 0.6(8)
C5C C6C C7C C8C 0.1(8)
C6C C7C C8C C9C -0.2(8)
C5C C4C C9C C8C 1.1(7)
C2C C4C C9C C8C -178.1(4)
C7C C8C C9C C4C -0.4(8)
N1C C3C C10C C11C 23.4(6)
C2C C3C C10C C11C -89.2(5)
N1C C3C C10C C15C -155.6(4)
C2C C3C C10C C15C 91.9(5)
C15C C10C C11C C12C 0.7(7)
C3C C10C C11C C12C -178.3(4)
C10C C11C C12C C13C -0.6(7)
C11C C12C C13C C14C -0.3(7)
C12C C13C C14C C15C 1.0(7)
C13C C14C C15C C10C -0.9(7)
C11C C10C C15C C14C 0.1(7)
C3C C10C C15C C14C 179.0(4)
C1C N1C C16C C17C -179.8(4)
C3C N1C C16C C17C 24.0(6)
C1C N1C C16C C20C -53.1(6)
C3C N1C C16C C20C 150.7(4)
C23C N2C C17C C21C -86.4(5)
C18C N2C C17C C21C 34.5(5)
C23C N2C C17C C16C 158.4(4)
C18C N2C C17C C16C -80.8(5)
N1C C16C C17C N2C -173.2(3)
C20C C16C C17C N2C 59.9(5)
N1C C16C C17C C21C 75.3(5)
C20C C16C C17C C21C -51.7(5)
C23C N2C C18C C22C 86.4(5)
C17C N2C C18C C22C -34.7(5)
C23C N2C C18C C19C -159.7(4)
C17C N2C C18C C19C 79.2(5)
N2C C18C C19C C20C -57.3(5)
C22C C18C C19C C20C 53.4(6)
N1C C16C C20C O3C -35.7(6)
C17C C16C C20C O3C 90.8(5)
N1C C16C C20C C19C -164.5(4)
C17C C16C C20C C19C -38.0(6)
C18C C19C C20C O3C -91.3(5)
C18C C19C C20C C16C 37.0(6)
N2C C17C C21C C22C -21.4(6)
C16C C17C C21C C22C 90.2(5)
C17C C21C C22C C18C -0.8(6)
N2C C18C C22C C21C 22.8(6)
C19C C18C C22C C21C -88.6(5)
C18C N2C C23C C24C 78.0(5)
C17C N2C C23C C24C -167.3(4)
N2C C23C C24C C25C 5.2(8)

loop_
_cod_related_entry_id
_cod_related_entry_database
_cod_related_entry_code
1 ChemSpider 30651588
